data_4300587
_journal_name_full 'Inorganic Chemistry'
_journal_year 2006
_chemical_formula_sum 'C21 H26 Cl2 N2 Ru'
_chemical_formula_weight 478.41
_space_group_IT_number 14
_symmetry_cell_setting monoclinic
_symmetry_space_group_name_Hall '-P 2yn'
_symmetry_space_group_name_H-M 'P 1 21/n 1'
_cell_angle_alpha 90.00
_cell_angle_beta 105.81(6)
_cell_angle_gamma 90.00
_cell_formula_units_Z 4
_cell_length_a 9.052(6)
_cell_length_b 22.714(4)
_cell_length_c 9.890(6)
_cell_measurement_temperature 150(1)
_cell_volume 1956.5(18)
_diffrn_ambient_temperature 150(1)
_exptl_crystal_density_diffrn 1.624
_cod_original_sg_symbol_H-M 'P 21/n'
_cod_database_code 4300587

loop_
_symmetry_equiv_pos_as_xyz
'x, y, z'
'-x+1/2, y+1/2, -z+1/2'
'-x, -y, -z'
'x-1/2, -y-1/2, z-1/2'

loop_
_atom_site_label
_atom_site_type_symbol
_atom_site_fract_x
_atom_site_fract_y
_atom_site_fract_z
_atom_site_U_iso_or_equiv
_atom_site_adp_type
_atom_site_occupancy
_atom_site_symmetry_multiplicity
_atom_site_calc_flag
_atom_site_refinement_flags
_atom_site_disorder_assembly
_atom_site_disorder_group
Ru1 Ru 0.59117(7) 0.15271(3) 0.88560(6) 0.0241(2) Uani 1 1 d . . .
Cl1 Cl 0.6889(3) 0.05383(10) 0.9187(3) 0.0539(7) Uani 1 1 d . . .
N1 N 0.5516(7) 0.1375(3) 1.0824(6) 0.0227(14) Uani 1 1 d . . .
C1 C 0.8373(9) 0.1698(4) 0.9667(8) 0.0320(19) Uani 1 1 d . . .
H1 H 0.8306 0.1473 1.0457 0.038 Uiso 1 1 calc R . .
Cl2 Cl 0.4261(3) 0.23704(12) 0.8908(2) 0.0478(6) Uani 1 1 d . . .
C2 C 0.7637(10) 0.2228(4) 0.9453(8) 0.032(2) Uani 1 1 d . . .
H2 H 0.7083 0.2352 1.0092 0.039 Uiso 1 1 calc R . .
N2 N 0.3670(11) 0.1111(5) 0.8271(8) 0.084(4) Uani 1 1 d . . .
C3 C 0.7673(11) 0.2627(4) 0.8233(9) 0.040(2) Uani 1 1 d . . .
H3A H 0.8678 0.2579 0.8028 0.048 Uiso 1 1 calc R . .
H3B H 0.7602 0.3041 0.8526 0.048 Uiso 1 1 calc R . .
C4 C 0.6400(11) 0.2519(5) 0.6875(9) 0.049(3) Uani 1 1 d . . .
H4A H 0.5554 0.2801 0.6827 0.058 Uiso 1 1 calc R . .
H4B H 0.6812 0.2595 0.6061 0.058 Uiso 1 1 calc R . .
C5 C 0.5773(10) 0.1908(4) 0.6766(8) 0.036(2) Uani 1 1 d . . .
H5 H 0.4692 0.1863 0.6575 0.043 Uiso 1 1 calc R . .
C6 C 0.6659(10) 0.1399(5) 0.6925(8) 0.040(2) Uani 1 1 d . . .
H6 H 0.6168 0.1027 0.6866 0.048 Uiso 1 1 calc R . .
C7 C 0.8385(10) 0.1423(4) 0.7188(8) 0.041(2) Uani 1 1 d . . .
H7A H 0.8650 0.1775 0.6713 0.049 Uiso 1 1 calc R . .
H7B H 0.8719 0.1073 0.6754 0.049 Uiso 1 1 calc R . .
C8 C 0.9282(10) 0.1445(4) 0.8739(8) 0.039(2) Uani 1 1 d . . .
H8A H 0.9611 0.1041 0.9062 0.047 Uiso 1 1 calc R . .
H8B H 1.0218 0.1685 0.8839 0.047 Uiso 1 1 calc R . .
C9 C 0.6401(9) 0.1580(4) 1.2061(7) 0.0310(19) Uani 1 1 d . . .
H9 H 0.7253 0.1825 1.2070 0.037 Uiso 1 1 calc R . .
C10 C 0.6087(10) 0.1437(4) 1.3329(8) 0.033(2) Uani 1 1 d . . .
H10 H 0.6750 0.1569 1.4194 0.039 Uiso 1 1 calc R . .
C11 C 0.4835(10) 0.1111(4) 1.3315(8) 0.0310(19) Uani 1 1 d . . .
H11 H 0.4593 0.1020 1.4168 0.037 Uiso 1 1 calc R . .
C12 C 0.3904(10) 0.0911(4) 1.2036(8) 0.034(2) Uani 1 1 d . . .
H12 H 0.3021 0.0679 1.2005 0.040 Uiso 1 1 calc R . .
C13 C 0.4281(9) 0.1053(3) 1.0813(7) 0.0251(17) Uani 1 1 d . . .
C14 C 0.3332(10) 0.0838(4) 0.9396(8) 0.041(2) Uani 1 1 d . . .
H14A H 0.3493 0.0409 0.9331 0.050 Uiso 1 1 calc R . .
H14B H 0.2233 0.0902 0.9330 0.050 Uiso 1 1 calc R . .
C15 C 0.1251(9) 0.0536(4) 0.4203(8) 0.033(2) Uani 1 1 d . . .
C16 C 0.0998(10) 0.1060(4) 0.4729(9) 0.040(2) Uani 1 1 d . . .
H16 H 0.0254 0.1315 0.4155 0.048 Uiso 1 1 calc R . .
C17 C 0.1759(10) 0.1244(4) 0.6047(10) 0.042(2) Uani 1 1 d . . .
H17 H 0.1503 0.1609 0.6391 0.050 Uiso 1 1 calc R . .
C18 C 0.2891(10) 0.0901(4) 0.6874(8) 0.036(2) Uani 1 1 d . . .
C19 C 0.3234(10) 0.0368(4) 0.6362(9) 0.040(2) Uani 1 1 d . . .
H19 H 0.4038 0.0129 0.6911 0.049 Uiso 1 1 calc R . .
C20 C 0.2395(10) 0.0184(4) 0.5038(8) 0.036(2) Uani 1 1 d . . .
H20 H 0.2606 -0.0189 0.4697 0.044 Uiso 1 1 calc R . .
C21 C 0.0296(11) 0.0317(5) 0.2788(9) 0.062(3) Uani 1 1 d . . .
H21A H -0.0594 0.0099 0.2910 0.074 Uiso 1 1 calc R . .
H21B H 0.0921 0.0057 0.2376 0.074 Uiso 1 1 calc R . .
H21C H -0.0057 0.0653 0.2162 0.074 Uiso 1 1 calc R . .
C801 H 0.8005(9) 0.1963(6) 0.9560(8) 0.040 Uiso 0.00 1 d P . .
C901 H 0.6216(9) 0.1654(6) 0.6846(8) 0.040 Uiso 0.00 1 d P . .

loop_
_atom_site_aniso_label
_atom_site_aniso_U_11
_atom_site_aniso_U_22
_atom_site_aniso_U_33
_atom_site_aniso_U_23
_atom_site_aniso_U_13
_atom_site_aniso_U_12
Ru1 0.0252(3) 0.0252(4) 0.0217(3) -0.0016(3) 0.0059(2) -0.0041(3)
Cl1 0.0824(19) 0.0243(13) 0.0692(15) -0.0007(11) 0.0448(14) 0.0048(13)
N1 0.027(3) 0.015(4) 0.024(3) 0.003(2) 0.004(3) 0.000(3)
C1 0.026(4) 0.033(5) 0.036(4) 0.000(4) 0.007(3) -0.002(4)
Cl2 0.0405(13) 0.0515(16) 0.0572(14) 0.0224(12) 0.0234(11) 0.0162(12)
C2 0.035(5) 0.033(5) 0.032(4) -0.007(4) 0.014(4) -0.015(4)
N2 0.069(6) 0.155(11) 0.029(4) -0.013(5) 0.016(4) -0.086(7)
C3 0.049(6) 0.033(5) 0.048(5) -0.003(4) 0.026(4) -0.008(5)
C4 0.054(6) 0.049(6) 0.046(5) 0.021(5) 0.019(5) 0.004(5)
C5 0.024(4) 0.059(7) 0.027(4) 0.012(4) 0.012(3) -0.006(5)
C6 0.040(5) 0.060(7) 0.024(4) -0.010(4) 0.015(4) -0.017(5)
C7 0.033(5) 0.054(7) 0.039(4) -0.006(4) 0.016(4) 0.000(5)
C8 0.031(5) 0.046(6) 0.040(4) -0.001(4) 0.009(4) 0.000(5)
C9 0.036(5) 0.032(5) 0.023(4) -0.006(3) 0.005(3) -0.005(4)
C10 0.036(5) 0.037(5) 0.025(4) 0.002(4) 0.006(3) 0.009(4)
C11 0.045(5) 0.022(5) 0.029(4) -0.003(3) 0.016(4) 0.003(4)
C12 0.041(5) 0.029(5) 0.035(4) 0.006(4) 0.018(4) -0.004(4)
C13 0.031(5) 0.016(4) 0.027(4) 0.005(3) 0.006(3) 0.003(4)
C14 0.037(5) 0.053(6) 0.026(4) -0.001(4) -0.004(4) -0.030(5)
C15 0.031(5) 0.041(6) 0.028(4) 0.008(4) 0.008(3) -0.007(4)
C16 0.028(5) 0.043(6) 0.045(5) 0.012(4) 0.005(4) -0.002(4)
C17 0.036(5) 0.030(5) 0.066(6) -0.018(5) 0.024(5) -0.008(4)
C18 0.040(5) 0.041(6) 0.029(4) -0.014(4) 0.013(4) -0.018(5)
C19 0.035(5) 0.034(5) 0.045(5) 0.017(4) 0.000(4) -0.004(4)
C20 0.038(5) 0.035(5) 0.037(4) -0.012(4) 0.012(4) -0.007(4)
C21 0.044(6) 0.106(10) 0.033(5) -0.001(5) 0.006(4) -0.033(6)

loop_
_geom_bond_atom_site_label_1
_geom_bond_atom_site_label_2
_geom_bond_distance
_geom_bond_site_symmetry_2
_geom_bond_publ_flag
Ru1 N1 2.102(6) . ?
Ru1 N2 2.169(8) . ?
Ru1 C1 2.187(8) . ?
Ru1 C2 2.196(8) . ?
Ru1 C5 2.212(7) . ?
Ru1 C6 2.212(7) . ?
Ru1 Cl1 2.404(3) . ?
Ru1 Cl2 2.438(3) . ?
Ru1 C801 2.082(9) . ?
Ru1 C901 2.100(8) . ?
N1 C13 1.334(10) . ?
N1 C9 1.349(9) . ?
C1 C2 1.365(12) . ?
C1 C8 1.503(11) . ?
C1 H1 0.9500 . ?
C2 C3 1.517(11) . ?
C2 H2 0.9500 . ?
N2 C14 1.379(11) . ?
N2 C18 1.451(10) . ?
C3 C4 1.532(12) . ?
C3 H3A 0.9900 . ?
C3 H3B 0.9900 . ?
C4 C5 1.492(13) . ?
C4 H4A 0.9900 . ?
C4 H4B 0.9900 . ?
C5 C6 1.390(13) . ?
C5 H5 0.9500 . ?
C6 C7 1.513(12) . ?
C6 H6 0.9500 . ?
C7 C8 1.529(11) . ?
C7 H7A 0.9900 . ?
C7 H7B 0.9900 . ?
C8 H8A 0.9900 . ?
C8 H8B 0.9900 . ?
C9 C10 1.397(11) . ?
C9 H9 0.9500 . ?
C10 C11 1.351(12) . ?
C10 H10 0.9500 . ?
C11 C12 1.391(11) . ?
C11 H11 0.9500 . ?
C12 C13 1.382(10) . ?
C12 H12 0.9500 . ?
C13 C14 1.511(10) . ?
C14 H14A 0.9900 . ?
C14 H14B 0.9900 . ?
C15 C16 1.344(13) . ?
C15 C20 1.388(12) . ?
C15 C21 1.515(11) . ?
C16 C17 1.363(12) . ?
C16 H16 0.9500 . ?
C17 C18 1.367(13) . ?
C17 H17 0.9500 . ?
C18 C19 1.380(12) . ?
C19 C20 1.387(11) . ?
C19 H19 0.9500 . ?
C20 H20 0.9500 . ?
C21 H21A 0.9800 . ?
C21 H21B 0.9800 . ?
C21 H21C 0.9800 . ?
